data_4113897
loop_
_publ_author_name
'Cheng-Yong Su'
'Yue-Peng Cai'
'Chun-Long Chen'
'Mark D. Smith'
'Wolfgang Kaim'
'Hans-Conrad zur Loye'

_publ_section_title
;
 Ligand-Directed Molecular Architectures: Self-Assembly of Two-Dimensional
 Rectangular Metallacycles and Three-Dimensional Trigonal or Tetragonal
 Prisms
;
_journal_name_full 'Journal of the American Chemical Society'
_journal_page_first 8595
_journal_page_last 8613
_journal_paper_doi 10.1021/ja034267k
_journal_volume 125
_journal_year 2003
_chemical_formula_sum 'C100 H116 Cl4 N16 Ni2 O10'
_chemical_formula_weight 1961.31
_chemical_name_systematic
; 
 ? 
;
_space_group_IT_number 87
_symmetry_cell_setting tetragonal
_symmetry_space_group_name_Hall '-I 4'
_symmetry_space_group_name_H-M 'I 4/m'
_atom_sites_solution_hydrogens geom
_atom_sites_solution_primary direct
_atom_sites_solution_secondary difmap
_audit_creation_method SHELXL-97
_cell_angle_alpha 90.00
_cell_angle_beta 90.00
_cell_angle_gamma 90.00
_cell_formula_units_Z 2
_cell_length_a 15.301(2)
_cell_length_b 15.301(2)
_cell_length_c 23.303(5)
_cell_measurement_temperature 293(2)
_cell_volume 5455.7(15)
_computing_structure_refinement 'SHELXL-97 (Sheldrick, 1997)'
_computing_structure_solution 'SHELXS-97 (Sheldrick, 1990)'
_diffrn_ambient_temperature 293(2)
_diffrn_measured_fraction_theta_full 0.935
_diffrn_measured_fraction_theta_max 0.935
_diffrn_measurement_device_type CCD
_diffrn_radiation_monochromator graphite
_diffrn_radiation_source 'fine-focus sealed tube'
_diffrn_radiation_type MoK\a
_diffrn_radiation_wavelength 0.71073
_diffrn_reflns_av_R_equivalents 0.0954
_diffrn_reflns_av_sigmaI/netI 0.1779
_diffrn_reflns_limit_h_max 8
_diffrn_reflns_limit_h_min -19
_diffrn_reflns_limit_k_max 15
_diffrn_reflns_limit_k_min -10
_diffrn_reflns_limit_l_max 28
_diffrn_reflns_limit_l_min -30
_diffrn_reflns_number 10422
_diffrn_reflns_theta_full 27.60
_diffrn_reflns_theta_max 27.60
_diffrn_reflns_theta_min 5.48
_exptl_absorpt_coefficient_mu 0.503
_exptl_absorpt_correction_T_max 1.00
_exptl_absorpt_correction_T_min 0.65
_exptl_absorpt_correction_type SADABS
_exptl_crystal_colour blue
_exptl_crystal_density_diffrn 1.194
_exptl_crystal_description Block
_exptl_crystal_F_000 2064
_exptl_crystal_size_max 0.3
_exptl_crystal_size_mid 0.3
_exptl_crystal_size_min 0.3
_refine_diff_density_max 0.689
_refine_diff_density_min -0.572
_refine_diff_density_rms 0.085
_refine_ls_extinction_method none
_refine_ls_goodness_of_fit_ref 0.982
_refine_ls_hydrogen_treatment mixed
_refine_ls_matrix_type full
_refine_ls_number_parameters 164
_refine_ls_number_reflns 3036
_refine_ls_number_restraints 0
_refine_ls_restrained_S_all 0.982
_refine_ls_R_factor_all 0.2125
_refine_ls_R_factor_gt 0.0798
_refine_ls_shift/su_max 0.000
_refine_ls_shift/su_mean 0.000
_refine_ls_structure_factor_coef Fsqd
_refine_ls_weighting_details 'calc w=1/[\s^2^(Fo^2^)+(0.1000P)^2^+0.0000P] where P=(Fo^2^+2Fc^2^)/3'
_refine_ls_weighting_scheme calc
_refine_ls_wR_factor_gt 0.1981
_refine_ls_wR_factor_ref 0.2398
_reflns_number_gt 1036
_reflns_number_total 3036
_reflns_threshold_expression >2sigma(I)
_cod_data_source_file ja034267ksi20030121_054932_06.cif
_cod_data_source_block 6
_cod_database_code 4113897

loop_
_symmetry_equiv_pos_as_xyz
'x, y, z'
'-x, -y, z'
'-y, x, z'
'y, -x, z'
'x+1/2, y+1/2, z+1/2'
'-x+1/2, -y+1/2, z+1/2'
'-y+1/2, x+1/2, z+1/2'
'y+1/2, -x+1/2, z+1/2'
'-x, -y, -z'
'x, y, -z'
'y, -x, -z'
'-y, x, -z'
'-x+1/2, -y+1/2, -z+1/2'
'x+1/2, y+1/2, -z+1/2'
'y+1/2, -x+1/2, -z+1/2'
'-y+1/2, x+1/2, -z+1/2'

loop_
_atom_site_label
_atom_site_type_symbol
_atom_site_fract_x
_atom_site_fract_y
_atom_site_fract_z
_atom_site_U_iso_or_equiv
_atom_site_adp_type
_atom_site_occupancy
_atom_site_symmetry_multiplicity
_atom_site_calc_flag
_atom_site_refinement_flags
Ni1 Ni 0.0000 0.0000 0.16512(5) 0.0516(5) Uani 1 4 d S
N1 N 0.0890(3) 0.1024(3) 0.16258(17) 0.0540(12) Uani 1 1 d .
N2 N 0.2074(3) 0.1766(3) 0.13430(18) 0.0620(13) Uani 1 1 d .
C1 C 0.0947(4) 0.1805(3) 0.1945(2) 0.0555(14) Uani 1 1 d .
C2 C 0.0429(4) 0.2134(4) 0.2377(2) 0.0657(16) Uani 1 1 d .
H2A H -0.0059 0.1827 0.2503 0.079 Uiso 1 1 calc R
C3 C 0.0639(4) 0.2908(4) 0.2613(3) 0.0743(18) Uani 1 1 d .
H3A H 0.0295 0.3134 0.2907 0.089 Uiso 1 1 calc R
C4 C 0.1355(5) 0.3369(4) 0.2426(3) 0.085(2) Uani 1 1 d .
H4A H 0.1470 0.3909 0.2594 0.102 Uiso 1 1 calc R
C5 C 0.1917(4) 0.3071(4) 0.2000(3) 0.0795(19) Uani 1 1 d .
H5A H 0.2406 0.3384 0.1881 0.095 Uiso 1 1 calc R
C6 C 0.1691(4) 0.2276(4) 0.1769(2) 0.0628(16) Uani 1 1 d .
C7 C 0.1565(4) 0.1049(4) 0.1275(2) 0.0560(14) Uani 1 1 d .
H7A H 0.1682 0.0615 0.1006 0.067 Uiso 1 1 calc R
C8 C 0.2907(4) 0.1971(4) 0.1075(2) 0.0807(19) Uani 1 1 d .
H8A H 0.3373 0.1823 0.1341 0.097 Uiso 1 1 calc R
H8B H 0.2935 0.2596 0.1007 0.097 Uiso 1 1 calc R
C9 C 0.3066(4) 0.1502(5) 0.0516(2) 0.0674(17) Uani 1 1 d .
C10 C 0.3491(4) 0.0700(5) 0.0523(2) 0.079(2) Uani 1 1 d .
C11 C 0.3702(6) 0.0294(7) 0.0000 0.087(3) Uani 1 2 d S
H11A H 0.3982 -0.0246 0.0000 0.105 Uiso 1 2 calc SR
C12 C 0.2828(5) 0.1889(6) 0.0000 0.067(2) Uani 1 2 d S
C13 C 0.2313(7) 0.2744(6) 0.0000 0.095(3) Uani 1 2 d S
H13A H 0.2201 0.2920 -0.0388 0.143 Uiso 0.50 1 calc PR
H13B H 0.2645 0.3188 0.0192 0.143 Uiso 0.50 1 calc PR
H13C H 0.1768 0.2659 0.0197 0.143 Uiso 0.50 1 calc PR
C14 C 0.3741(5) 0.0218(5) 0.1070(3) 0.110(2) Uani 1 1 d .
H14A H 0.3565 0.0556 0.1397 0.166 Uiso 1 1 calc R
H14B H 0.4363 0.0133 0.1079 0.166 Uiso 1 1 calc R
H14C H 0.3453 -0.0340 0.1078 0.166 Uiso 1 1 calc R
Cl1 Cl 0.0000 0.0000 0.0756(3) 0.200(3) Uani 1 4 d S
Cl2 Cl 0.0000 0.0000 0.2633(3) 0.181(2) Uani 1 4 d S
O1W O 0.0390(3) 0.1544(3) 0.0000 0.0443(12) Uani 1 2 d S
O2W O 0.3858(8) 0.4236(8) 0.1435(7) 0.180(6) Uani 0.50 1 d P
O3W O 0.298(2) 0.483(2) 0.0958(14) 0.202(12) Uiso 0.25 1 d P

loop_
_atom_site_aniso_label
_atom_site_aniso_U_11
_atom_site_aniso_U_22
_atom_site_aniso_U_33
_atom_site_aniso_U_23
_atom_site_aniso_U_13
_atom_site_aniso_U_12
Ni1 0.0559(7) 0.0559(7) 0.0429(8) 0.000 0.000 0.000
N1 0.057(3) 0.060(3) 0.045(2) -0.008(2) 0.003(2) -0.001(2)
N2 0.057(3) 0.081(4) 0.048(3) 0.000(2) 0.001(2) -0.019(3)
C1 0.060(4) 0.064(4) 0.042(3) -0.003(3) -0.007(3) -0.002(3)
C2 0.068(4) 0.075(4) 0.054(3) -0.010(3) 0.008(3) -0.005(3)
C3 0.077(5) 0.077(5) 0.069(4) -0.024(4) -0.006(3) -0.004(4)
C4 0.119(6) 0.072(5) 0.065(4) -0.019(3) -0.014(4) -0.007(5)
C5 0.098(5) 0.081(5) 0.059(4) -0.003(3) -0.009(4) -0.032(4)
C6 0.071(4) 0.076(4) 0.042(3) -0.006(3) -0.005(3) -0.017(3)
C7 0.059(4) 0.066(4) 0.043(3) -0.005(3) -0.004(3) 0.002(3)
C8 0.076(5) 0.103(5) 0.063(4) -0.004(3) -0.003(3) -0.029(4)
C9 0.059(4) 0.093(5) 0.050(4) -0.007(3) 0.005(3) -0.016(4)
C10 0.052(4) 0.128(6) 0.056(4) 0.007(4) -0.003(3) -0.016(4)
C11 0.077(7) 0.107(8) 0.078(7) 0.000 0.000 0.008(6)
C12 0.066(6) 0.076(6) 0.059(6) 0.000 0.000 -0.024(5)
C13 0.113(8) 0.091(8) 0.082(7) 0.000 0.000 -0.013(7)
C14 0.092(5) 0.165(7) 0.075(4) 0.029(5) -0.014(4) 0.014(5)
Cl1 0.227(4) 0.227(4) 0.145(5) 0.000 0.000 0.000
Cl2 0.189(3) 0.189(3) 0.166(5) 0.000 0.000 0.000
O1W 0.065(3) 0.042(3) 0.027(2) 0.000 0.000 -0.012(2)
O2W 0.139(10) 0.154(11) 0.247(15) -0.061(10) 0.097(10) -0.054(9)

loop_
_atom_type_symbol
_atom_type_description
_atom_type_scat_dispersion_real
_atom_type_scat_dispersion_imag
_atom_type_scat_source
C C 0.0033 0.0016 'International Tables Vol C Tables 4.2.6.8 and 6.1.1.4'
H H 0.0000 0.0000 'International Tables Vol C Tables 4.2.6.8 and 6.1.1.4'
N N 0.0061 0.0033 'International Tables Vol C Tables 4.2.6.8 and 6.1.1.4'
Cl Cl 0.1484 0.1585 'International Tables Vol C Tables 4.2.6.8 and 6.1.1.4'
Ni Ni 0.3393 1.1124 'International Tables Vol C Tables 4.2.6.8 and 6.1.1.4'
O O 0.0106 0.0060 'International Tables Vol C Tables 4.2.6.8 and 6.1.1.4'

loop_
_geom_angle_atom_site_label_1
_geom_angle_atom_site_label_2
_geom_angle_atom_site_label_3
_geom_angle
_geom_angle_site_symmetry_1
_geom_angle_site_symmetry_3
N1 Ni1 N1 89.954(7) 2 3
N1 Ni1 N1 176.7(2) 2 .
N1 Ni1 N1 89.954(7) 3 .
N1 Ni1 N1 89.954(7) 2 4
N1 Ni1 N1 176.7(2) 3 4
N1 Ni1 N1 89.954(7) . 4
N1 Ni1 Cl1 88.37(11) 2 .
N1 Ni1 Cl1 88.37(11) 3 .
N1 Ni1 Cl1 88.37(11) . .
N1 Ni1 Cl1 88.37(11) 4 .
N1 Ni1 Cl2 91.63(11) 2 .
N1 Ni1 Cl2 91.63(11) 3 .
N1 Ni1 Cl2 91.63(11) . .
N1 Ni1 Cl2 91.63(11) 4 .
Cl1 Ni1 Cl2 180.0 . .
C7 N1 C1 104.7(4) . .
C7 N1 Ni1 123.7(4) . .
C1 N1 Ni1 131.6(4) . .
C7 N2 C6 107.2(4) . .
C7 N2 C8 129.0(5) . .
C6 N2 C8 123.7(5) . .
C2 C1 C6 119.5(5) . .
C2 C1 N1 131.3(5) . .
C6 C1 N1 109.2(5) . .
C3 C2 C1 118.9(5) . .
C2 C3 C4 120.9(6) . .
C3 C4 C5 123.4(6) . .
C6 C5 C4 114.5(6) . .
C5 C6 N2 132.0(6) . .
C5 C6 C1 122.8(6) . .
N2 C6 C1 105.2(5) . .
N1 C7 N2 113.7(5) . .
N2 C8 C9 114.2(5) . .
C10 C9 C12 120.6(6) . .
C10 C9 C8 119.1(6) . .
C12 C9 C8 120.3(6) . .
C9 C10 C11 119.2(6) . .
C9 C10 C14 123.8(6) . .
C11 C10 C14 117.0(7) . .
C10 C11 C10 120.2(9) . 10
C9 C12 C9 120.0(9) . 10
C9 C12 C13 120.0(4) . .
C9 C12 C13 120.0(4) 10 .

loop_
_geom_bond_atom_site_label_1
_geom_bond_atom_site_label_2
_geom_bond_distance
_geom_bond_site_symmetry_2
Ni1 N1 2.076(4) 2
Ni1 N1 2.076(4) 3
Ni1 N1 2.076(4) .
Ni1 N1 2.076(4) 4
Ni1 Cl1 2.086(7) .
Ni1 Cl2 2.287(6) .
N1 C7 1.318(6) .
N1 C1 1.411(6) .
N2 C7 1.354(6) .
N2 C6 1.391(7) .
N2 C8 1.454(7) .
C1 C2 1.376(7) .
C1 C6 1.409(7) .
C2 C3 1.344(7) .
C3 C4 1.375(8) .
C4 C5 1.390(8) .
C5 C6 1.376(7) .
C8 C9 1.507(7) .
C9 C10 1.389(8) .
C9 C12 1.389(7) .
C10 C11 1.406(8) .
C10 C14 1.521(8) .
C11 C10 1.406(8) 10
C12 C9 1.389(7) 10
C12 C13 1.528(11) .
